data_4348321
loop_
_publ_author_name
'Goettel, James T.'
'Kostiuk, Nathan'
'Gerken, Michael'

_publ_section_title
;
 Interactions between SF4 and Fluoride: A Crystallographic Study of
 Solvolysis Products of SF4&#x00B7;Nitrogen-Base Adducts by HF.
;
_journal_issue 14
_journal_name_full 'Inorganic chemistry'
_journal_page_first 7126
_journal_page_last 7134
_journal_paper_doi 10.1021/acs.inorgchem.6b01112
_journal_volume 55
_journal_year 2016
_chemical_formula_sum 'C7 H12 F10 N2 S2'
_chemical_formula_weight 378.31
_space_group_crystal_system monoclinic
_space_group_IT_number 14
_space_group_name_Hall '-P 2ybc'
_space_group_name_H-M_alt 'P 1 21/c 1'
_atom_sites_solution_hydrogens mixed
_audit_creation_method SHELXL-2014/6
_cell_angle_alpha 90
_cell_angle_beta 90.415(9)
_cell_angle_gamma 90
_cell_formula_units_Z 8
_cell_length_a 8.605(6)
_cell_length_b 20.371(15)
_cell_length_c 16.500(12)
_cell_measurement_temperature 153(2)
_cell_volume 2892(4)
_computing_structure_refinement 'SHELXL-2014/6 (Sheldrick, 2014)'
_diffrn_ambient_temperature 153(2)
_diffrn_measured_fraction_theta_full 1.000
_diffrn_measured_fraction_theta_max 0.993
_diffrn_radiation_type MoK\a
_diffrn_radiation_wavelength 0.71073
_diffrn_reflns_av_R_equivalents 0.0459
_diffrn_reflns_av_unetI/netI 0.0332
_diffrn_reflns_Laue_measured_fraction_full 1.000
_diffrn_reflns_Laue_measured_fraction_max 0.993
_diffrn_reflns_limit_h_max 11
_diffrn_reflns_limit_h_min -11
_diffrn_reflns_limit_k_max 26
_diffrn_reflns_limit_k_min -26
_diffrn_reflns_limit_l_max 21
_diffrn_reflns_limit_l_min -21
_diffrn_reflns_number 32781
_diffrn_reflns_point_group_measured_fraction_full 1.000
_diffrn_reflns_point_group_measured_fraction_max 0.993
_diffrn_reflns_theta_full 25.242
_diffrn_reflns_theta_max 27.661
_diffrn_reflns_theta_min 1.588
_exptl_absorpt_coefficient_mu 0.472
_exptl_crystal_colour colourless
_exptl_crystal_density_diffrn 1.738
_exptl_crystal_description block
_exptl_crystal_F_000 1520
_exptl_crystal_size_max 0.524
_exptl_crystal_size_mid 0.216
_exptl_crystal_size_min 0.202
_refine_diff_density_max 0.374
_refine_diff_density_min -0.322
_refine_diff_density_rms 0.049
_refine_ls_extinction_method none
_refine_ls_goodness_of_fit_ref 1.015
_refine_ls_hydrogen_treatment mixed
_refine_ls_matrix_type full
_refine_ls_number_parameters 391
_refine_ls_number_reflns 6702
_refine_ls_number_restraints 0
_refine_ls_restrained_S_all 1.015
_refine_ls_R_factor_all 0.0497
_refine_ls_R_factor_gt 0.0324
_refine_ls_shift/su_max 0.001
_refine_ls_shift/su_mean 0.000
_refine_ls_structure_factor_coef Fsqd
_refine_ls_weighting_details 'w=1/[\s^2^(Fo^2^)+(0.0338P)^2^+1.1743P] where P=(Fo^2^+2Fc^2^)/3'
_refine_ls_weighting_scheme calc
_refine_ls_wR_factor_gt 0.0773
_refine_ls_wR_factor_ref 0.0867
_reflns_Friedel_coverage 0.000
_reflns_number_gt 5161
_reflns_number_total 6702
_reflns_threshold_expression 'I > 2\s(I)'
_cod_data_source_file ic6b01112_si_002.cif
_cod_data_source_block mg12071_0m
_cod_original_sg_symbol_H-M 'P 21/c'
_cod_database_code 4348321
_shelx_space_group_comment
;
The symmetry employed for this shelxl refinement is uniquely defined
by the following loop, which should always be used as a source of
symmetry information in preference to the above space-group names.
They are only intended as comments.
;
_shelx_estimated_absorpt_t_min 0.790
_shelx_estimated_absorpt_t_max 0.911

loop_
_space_group_symop_operation_xyz
'x, y, z'
'-x, y+1/2, -z+1/2'
'-x, -y, -z'
'x, -y-1/2, z-1/2'

loop_
_atom_site_label
_atom_site_type_symbol
_atom_site_fract_x
_atom_site_fract_y
_atom_site_fract_z
_atom_site_U_iso_or_equiv
_atom_site_adp_type
_atom_site_occupancy
_atom_site_site_symmetry_order
_atom_site_calc_flag
_atom_site_refinement_flags_posn
_atom_site_refinement_flags_adp
N1 N 0.37443(19) 0.75868(7) 0.82951(9) 0.0352(3) Uani 1 1 d . .
H1 H 0.4420 0.7910 0.8263 0.042 Uiso 1 1 calc R U
C2 C 0.4166(2) 0.70143(9) 0.86242(11) 0.0359(4) Uani 1 1 d . .
H2 H 0.5194 0.6965 0.8829 0.043 Uiso 1 1 calc R U
C3 C 0.3165(2) 0.64998(9) 0.86741(10) 0.0327(4) Uani 1 1 d . .
H3 H 0.3499 0.6098 0.8909 0.039 Uiso 1 1 calc R U
C4 C 0.1621(2) 0.65625(8) 0.83763(10) 0.0280(3) Uani 1 1 d . .
C5 C 0.1223(2) 0.71812(9) 0.80446(11) 0.0343(4) Uani 1 1 d . .
H5 H 0.0201 0.7255 0.7843 0.041 Uiso 1 1 calc R U
C6 C 0.2293(2) 0.76696(9) 0.80139(12) 0.0367(4) Uani 1 1 d . .
H6 H 0.2006 0.8081 0.7787 0.044 Uiso 1 1 calc R U
N2 N 0.06084(17) 0.60622(7) 0.84044(9) 0.0325(3) Uani 1 1 d . .
C7 C 0.1018(2) 0.54377(9) 0.87861(12) 0.0407(4) Uani 1 1 d . .
H7A H 0.2020 0.5286 0.8579 0.061 Uiso 1 1 calc R U
H7B H 0.0215 0.5111 0.8661 0.061 Uiso 1 1 calc R U
H7C H 0.1093 0.5497 0.9375 0.061 Uiso 1 1 calc R U
C8 C -0.1009(2) 0.61424(10) 0.81580(13) 0.0435(5) Uani 1 1 d . .
H8A H -0.1585 0.6358 0.8594 0.065 Uiso 1 1 calc R U
H8B H -0.1466 0.5711 0.8047 0.065 Uiso 1 1 calc R U
H8C H -0.1063 0.6413 0.7667 0.065 Uiso 1 1 calc R U
N1A N -0.11914(18) 1.02262(7) 0.84072(9) 0.0336(3) Uani 1 1 d . .
H1A H -0.0569 0.9886 0.8361 0.040 Uiso 1 1 calc R U
C2A C -0.2681(2) 1.01787(9) 0.81772(11) 0.0354(4) Uani 1 1 d . .
H2A H -0.3053 0.9773 0.7968 0.042 Uiso 1 1 calc R U
C3A C -0.3676(2) 1.06926(8) 0.82349(11) 0.0319(4) Uani 1 1 d . .
H3A H -0.4726 1.0644 0.8065 0.038 Uiso 1 1 calc R U
C4A C -0.3154(2) 1.13010(8) 0.85480(10) 0.0274(3) Uani 1 1 d . .
C5A C -0.1571(2) 1.13316(9) 0.87843(10) 0.0304(4) Uani 1 1 d . .
H5A H -0.1155 1.1729 0.8996 0.036 Uiso 1 1 calc R U
C6A C -0.0646(2) 1.07954(9) 0.87093(10) 0.0320(4) Uani 1 1 d . .
H6A H 0.0413 1.0823 0.8874 0.038 Uiso 1 1 calc R U
N2A N -0.41067(18) 1.18186(7) 0.86082(9) 0.0339(3) Uani 1 1 d . .
C7A C -0.5743(2) 1.17672(11) 0.83790(14) 0.0469(5) Uani 1 1 d . .
H7AA H -0.6279 1.1478 0.8761 0.070 Uiso 1 1 calc R U
H7AB H -0.5830 1.1585 0.7831 0.070 Uiso 1 1 calc R U
H7AC H -0.6221 1.2204 0.8391 0.070 Uiso 1 1 calc R U
C8A C -0.3605(3) 1.24275(9) 0.89940(13) 0.0446(5) Uani 1 1 d . .
H8AA H -0.2660 1.2587 0.8731 0.067 Uiso 1 1 calc R U
H8AB H -0.3389 1.2347 0.9569 0.067 Uiso 1 1 calc R U
H8AC H -0.4427 1.2758 0.8941 0.067 Uiso 1 1 calc R U
S4 S 0.29225(5) 0.93553(2) 0.89488(3) 0.03042(10) Uani 1 1 d . .
F41 F 0.28027(14) 1.01052(6) 0.85256(8) 0.0492(3) Uani 1 1 d . .
F42 F 0.30197(15) 0.86726(6) 0.94899(7) 0.0480(3) Uani 1 1 d . .
F43 F 0.16615(13) 0.95935(5) 0.95427(6) 0.0409(3) Uani 1 1 d . .
F44 F 0.43705(14) 0.96000(6) 0.94066(8) 0.0525(3) Uani 1 1 d . .
S1 S 0.78918(5) 0.84253(2) 0.90429(3) 0.03218(11) Uani 1 1 d . .
F11 F 0.79901(15) 0.90638(6) 0.96553(8) 0.0545(3) Uani 1 1 d . .
F12 F 0.77679(14) 0.77068(6) 0.85534(9) 0.0568(3) Uani 1 1 d . .
F13 F 0.65824(13) 0.81611(6) 0.95906(7) 0.0452(3) Uani 1 1 d . .
F14 F 0.93089(14) 0.81402(6) 0.94993(8) 0.0539(3) Uani 1 1 d . .
S2 S 0.39679(5) 0.94446(2) 0.61917(3) 0.03059(10) Uani 1 1 d . .
F21 F 0.37086(19) 0.89000(6) 0.54776(8) 0.0655(4) Uani 1 1 d . .
F22 F 0.42696(19) 1.00852(8) 0.67964(9) 0.0775(5) Uani 1 1 d . .
F23 F 0.54308(14) 0.96620(7) 0.57400(8) 0.0598(4) Uani 1 1 d . .
F24 F 0.27650(13) 0.98746(6) 0.57426(7) 0.0468(3) Uani 1 1 d . .
S3 S 0.88535(5) 0.84306(2) 0.59392(3) 0.03263(11) Uani 1 1 d . .
F31 F 0.91231(16) 0.77019(7) 0.63858(9) 0.0641(4) Uani 1 1 d . .
F32 F 0.86123(15) 0.90851(6) 0.53629(8) 0.0532(3) Uani 1 1 d . .
F33 F 1.02690(14) 0.82636(6) 0.54086(8) 0.0519(3) Uani 1 1 d . .
F34 F 0.75716(14) 0.80973(6) 0.54277(8) 0.0506(3) Uani 1 1 d . .
F3 F 0.02567(12) 0.91064(5) 0.81588(7) 0.0378(2) Uani 1 1 d . .
F1 F 0.53571(12) 0.86811(5) 0.81458(6) 0.0354(2) Uani 1 1 d . .
F4 F 0.11654(14) 0.90164(6) 0.68616(7) 0.0493(3) Uani 1 1 d . .
F2 F 0.62321(15) 0.86770(8) 0.68421(8) 0.0617(4) Uani 1 1 d . .
H1B H 0.590(3) 0.8714(14) 0.7422(18) 0.083(9) Uiso 1 1 d . .
H2B H 0.069(3) 0.9059(15) 0.744(2) 0.096(10) Uiso 1 1 d . .

loop_
_atom_site_aniso_label
_atom_site_aniso_U_11
_atom_site_aniso_U_22
_atom_site_aniso_U_33
_atom_site_aniso_U_23
_atom_site_aniso_U_13
_atom_site_aniso_U_12
N1 0.0404(9) 0.0278(8) 0.0375(8) -0.0041(6) 0.0034(7) -0.0073(6)
C2 0.0354(10) 0.0374(10) 0.0349(9) -0.0040(8) -0.0045(8) -0.0030(8)
C3 0.0392(10) 0.0301(9) 0.0287(8) 0.0012(7) -0.0038(7) 0.0015(7)
C4 0.0337(9) 0.0258(8) 0.0245(8) -0.0047(6) 0.0029(7) 0.0010(7)
C5 0.0346(10) 0.0283(9) 0.0399(10) -0.0019(7) 0.0003(8) 0.0058(7)
C6 0.0447(11) 0.0239(9) 0.0417(10) -0.0008(7) 0.0022(8) 0.0051(8)
N2 0.0324(8) 0.0283(8) 0.0369(8) 0.0012(6) 0.0013(6) -0.0014(6)
C7 0.0478(12) 0.0284(9) 0.0459(11) 0.0054(8) 0.0006(9) -0.0049(8)
C8 0.0314(10) 0.0435(11) 0.0556(12) -0.0020(9) 0.0020(9) -0.0038(8)
N1A 0.0386(9) 0.0275(8) 0.0346(8) 0.0014(6) 0.0036(7) 0.0046(6)
C2A 0.0399(10) 0.0278(9) 0.0384(10) -0.0018(7) 0.0015(8) -0.0057(8)
C3A 0.0306(9) 0.0290(9) 0.0363(9) 0.0013(7) -0.0005(7) -0.0064(7)
C4A 0.0318(9) 0.0269(8) 0.0237(8) 0.0032(6) 0.0029(7) -0.0013(7)
C5A 0.0338(9) 0.0288(9) 0.0285(8) -0.0012(7) -0.0018(7) -0.0050(7)
C6A 0.0295(9) 0.0365(10) 0.0301(9) 0.0024(7) -0.0008(7) -0.0008(7)
N2A 0.0335(8) 0.0303(8) 0.0380(8) -0.0011(6) 0.0020(7) 0.0020(6)
C7A 0.0332(11) 0.0510(13) 0.0565(13) -0.0010(10) 0.0047(9) 0.0083(9)
C8A 0.0544(13) 0.0299(10) 0.0496(12) -0.0065(8) 0.0021(10) 0.0060(9)
S4 0.0286(2) 0.0332(2) 0.0295(2) -0.00426(17) 0.00229(17) -0.00216(17)
F41 0.0443(7) 0.0434(7) 0.0602(8) 0.0110(6) 0.0092(6) -0.0042(5)
F42 0.0627(8) 0.0402(6) 0.0412(6) 0.0037(5) 0.0103(6) 0.0089(6)
F43 0.0463(7) 0.0410(6) 0.0356(6) -0.0069(5) 0.0118(5) 0.0054(5)
F44 0.0415(7) 0.0571(8) 0.0586(8) -0.0179(6) -0.0146(6) -0.0035(6)
S1 0.0283(2) 0.0319(2) 0.0364(2) 0.00101(18) -0.00095(18) -0.00102(17)
F11 0.0599(8) 0.0467(7) 0.0568(8) -0.0147(6) -0.0044(6) -0.0052(6)
F12 0.0463(7) 0.0461(7) 0.0780(9) -0.0214(6) -0.0012(6) 0.0056(6)
F13 0.0417(6) 0.0515(7) 0.0426(6) 0.0130(5) 0.0046(5) -0.0062(5)
F14 0.0388(7) 0.0558(8) 0.0669(8) 0.0106(6) -0.0153(6) 0.0035(6)
S2 0.0295(2) 0.0351(2) 0.0272(2) 0.00086(17) -0.00159(17) 0.00028(17)
F21 0.0988(11) 0.0486(8) 0.0490(7) -0.0153(6) -0.0161(7) 0.0101(7)
F22 0.0929(12) 0.0697(10) 0.0696(10) -0.0327(8) -0.0237(9) 0.0024(8)
F23 0.0388(7) 0.0758(9) 0.0649(8) 0.0325(7) 0.0113(6) 0.0003(6)
F24 0.0436(7) 0.0488(7) 0.0479(7) 0.0098(5) -0.0054(5) 0.0107(5)
S3 0.0285(2) 0.0315(2) 0.0379(2) -0.00098(18) 0.00017(18) 0.00042(17)
F31 0.0615(9) 0.0500(8) 0.0807(10) 0.0225(7) -0.0027(7) 0.0069(6)
F32 0.0588(8) 0.0392(7) 0.0616(8) 0.0113(6) 0.0015(6) 0.0037(6)
F33 0.0407(7) 0.0579(8) 0.0572(7) -0.0078(6) 0.0123(6) 0.0088(6)
F34 0.0447(7) 0.0505(7) 0.0563(7) -0.0116(6) -0.0088(6) -0.0086(6)
F3 0.0341(6) 0.0347(6) 0.0447(6) -0.0055(5) 0.0005(5) 0.0018(4)
F1 0.0343(6) 0.0342(6) 0.0379(6) 0.0000(4) 0.0019(5) -0.0027(4)
F4 0.0377(6) 0.0678(8) 0.0425(7) -0.0015(6) 0.0021(5) -0.0060(6)
F2 0.0432(7) 0.1013(11) 0.0408(7) 0.0191(7) 0.0087(6) 0.0203(7)

loop_
_atom_type_symbol
_atom_type_description
_atom_type_scat_dispersion_real
_atom_type_scat_dispersion_imag
_atom_type_scat_source
C C 0.0033 0.0016 'International Tables Vol C Tables 4.2.6.8 and 6.1.1.4'
H H 0.0000 0.0000 'International Tables Vol C Tables 4.2.6.8 and 6.1.1.4'
N N 0.0061 0.0033 'International Tables Vol C Tables 4.2.6.8 and 6.1.1.4'
F F 0.0171 0.0103 'International Tables Vol C Tables 4.2.6.8 and 6.1.1.4'
S S 0.1246 0.1234 'International Tables Vol C Tables 4.2.6.8 and 6.1.1.4'

loop_
_geom_angle_atom_site_label_1
_geom_angle_atom_site_label_2
_geom_angle_atom_site_label_3
_geom_angle
_geom_angle_site_symmetry_3
C2 N1 C6 120.03(16) .
N1 C2 C3 121.82(18) .
C2 C3 C4 120.12(17) .
N2 C4 C5 122.27(17) .
N2 C4 C3 121.76(16) .
C5 C4 C3 115.97(16) .
C6 C5 C4 120.30(18) .
N1 C6 C5 121.75(17) .
C4 N2 C8 121.65(16) .
C4 N2 C7 121.42(16) .
C8 N2 C7 116.42(15) .
C2A N1A C6A 119.92(16) .
N1A C2A C3A 121.89(17) .
C2A C3A C4A 120.20(17) .
N2A C4A C3A 121.58(17) .
N2A C4A C5A 122.22(16) .
C3A C4A C5A 116.20(16) .
C6A C5A C4A 120.24(16) .
N1A C6A C5A 121.55(17) .
C4A N2A C8A 121.48(16) .
C4A N2A C7A 120.95(16) .
C8A N2A C7A 117.16(16) .
F44 S4 F43 99.04(9) .
F44 S4 F42 88.27(8) .
F43 S4 F42 87.41(7) .
F44 S4 F41 87.50(8) .
F43 S4 F41 86.38(7) .
F42 S4 F41 171.85(7) .
F44 S4 F3 171.82(6) .
F43 S4 F3 76.42(7) .
F42 S4 F3 98.24(6) .
F41 S4 F3 85.42(6) .
F44 S4 F1 77.75(7) .
F43 S4 F1 166.17(5) .
F42 S4 F1 79.09(6) .
F41 S4 F1 106.77(6) .
F3 S4 F1 108.26(6) .
F14 S1 F13 99.24(9) .
F14 S1 F11 87.76(8) .
F13 S1 F11 87.18(8) .
F14 S1 F12 87.35(8) .
F13 S1 F12 86.19(8) .
F11 S1 F12 171.03(8) .
F14 S1 F1 168.85(6) .
F13 S1 F1 78.27(7) .
F11 S1 F1 102.89(6) .
F12 S1 F1 81.65(6) .
F14 S1 F3 82.48(8) 1_655
F13 S1 F3 171.01(6) 1_655
F11 S1 F3 84.07(7) 1_655
F12 S1 F3 102.72(7) 1_655
F1 S1 F3 101.69(6) 1_655
F23 S2 F24 98.80(8) .
F23 S2 F21 87.35(9) .
F24 S2 F21 87.21(8) .
F23 S2 F22 86.55(9) .
F24 S2 F22 86.78(9) .
F21 S2 F22 170.69(8) .
F23 S2 F2 76.64(7) .
F24 S2 F2 174.40(6) .
F21 S2 F2 89.31(7) .
F22 S2 F2 96.11(8) .
F23 S2 F4 174.14(6) .
F24 S2 F4 77.85(7) .
F21 S2 F4 87.68(7) .
F22 S2 F4 97.98(8) .
F2 S2 F4 106.41(6) .
F34 S3 F33 99.02(9) .
F34 S3 F32 87.36(8) .
F33 S3 F32 87.00(8) .
F34 S3 F31 86.94(8) .
F33 S3 F31 86.95(8) .
F32 S3 F31 170.94(8) .
F34 S3 F2 77.94(8) .
F33 S3 F2 176.84(6) .
F32 S3 F2 93.68(7) .
F31 S3 F2 92.00(7) .
F34 S3 F4 179.42(6) 1_655
F33 S3 F4 80.78(8) 1_655
F32 S3 F4 93.18(7) 1_655
F31 S3 F4 92.50(7) 1_655
F2 S3 F4 102.24(7) 1_655
S1 F1 S4 115.89(6) .
S2 F2 S3 118.62(6) .

loop_
_geom_bond_atom_site_label_1
_geom_bond_atom_site_label_2
_geom_bond_distance
_geom_bond_site_symmetry_2
N1 C2 1.336(2) .
N1 C6 1.340(3) .
C2 C3 1.360(3) .
C3 C4 1.419(3) .
C4 N2 1.342(2) .
C4 C5 1.415(3) .
C5 C6 1.357(3) .
N2 C8 1.456(3) .
N2 C7 1.462(2) .
N1A C2A 1.338(3) .
N1A C6A 1.345(2) .
C2A C3A 1.356(3) .
C3A C4A 1.415(2) .
C4A N2A 1.340(2) .
C4A C5A 1.415(3) .
C5A C6A 1.358(3) .
N2A C8A 1.458(3) .
N2A C7A 1.459(3) .
S4 F44 1.5355(14) .
S4 F43 1.5455(13) .
S4 F42 1.6545(15) .
S4 F41 1.6825(16) .
S4 F3 2.6787(19) .
S4 F1 2.8410(17) .
S1 F14 1.5421(14) .
S1 F13 1.5461(14) .
S1 F11 1.6489(15) .
S1 F12 1.6747(16) .
S1 F1 2.6783(18) .
S1 F3 2.8702(18) 1_655
S2 F23 1.5330(15) .
S2 F24 1.5418(13) .
S2 F21 1.6326(15) .
S2 F22 1.6619(16) .
S2 F2 2.7133(18) .
S2 F4 2.800(2) .
S3 F34 1.5417(14) .
S3 F33 1.5432(15) .
S3 F32 1.6499(15) .
S3 F31 1.6728(16) .
S3 F2 2.758(2) .
S3 F4 2.7666(18) 1_655

loop_
_geom_hbond_atom_site_label_D
_geom_hbond_atom_site_label_H
_geom_hbond_atom_site_label_A
_geom_hbond_distance_DH
_geom_hbond_distance_HA
_geom_hbond_distance_DA
_geom_hbond_angle_DHA
N1 H1 F1 0.88 1.78 2.638(2) 165.5
N1A H1A F3 0.88 1.77 2.633(2) 165.4
F2 H1B F1 1.00(3) 1.29(3) 2.284(2) 171(3)
F4 H2B F3 1.05(3) 1.25(3) 2.291(2) 174(3)
